data_2224828
loop_
_publ_author_name
'Li, Zhao-yang'
'Yue, Shan-tang'

_publ_section_title
;<i>catena</i>-Poly[[tetra-\m~3~-isonicotinato-\m~3~-oxalato-\m~2~-oxalato-disamarium(III)disilver(I)]
 dihydrate]
;
_journal_coeditor_code ZS2014
_journal_issue 1
_journal_name_full 'Acta Crystallographica Section E'
_journal_page_first m88
_journal_page_last m89
_journal_paper_doi 10.1107/S1600536809054208
_journal_volume 66
_journal_year 2010
_chemical_formula_iupac '[Ag Sm (C6 H4 N O2)2 (C2 O4)], H2 O'
_chemical_formula_moiety 'C14 H8 Ag N2 O8 Sm, H2 O'
_chemical_formula_sum 'C14 H10 Ag N2 O9 Sm'
_chemical_formula_weight 608.47
_chemical_name_systematic
;
<i>catena</i>-Poly[[tetra-\m~3~-isonicotinato-\m~3~-oxalato-\m~2~-oxalato-
disamarium(III)disilver(I)] dihydrate]
;
_space_group_IT_number 15
_symmetry_cell_setting monoclinic
_symmetry_space_group_name_Hall '-C 2yc'
_symmetry_space_group_name_H-M 'C 1 2/c 1'
_atom_sites_solution_hydrogens geom
_atom_sites_solution_primary direct
_atom_sites_solution_secondary difmap
_audit_creation_method SHELXL97
_cell_angle_alpha 90.00
_cell_angle_beta 108.1230(10)
_cell_angle_gamma 90.00
_cell_formula_units_Z 8
_cell_length_a 22.0484(18)
_cell_length_b 9.2372(8)
_cell_length_c 17.1137(14)
_cell_measurement_reflns_used 3815
_cell_measurement_temperature 298(2)
_cell_measurement_theta_max 27.79
_cell_measurement_theta_min 2.41
_cell_volume 3312.6(5)
_computing_cell_refinement '<i>SAINT</i> (Bruker, 2004)'
_computing_data_collection '<i>SMART</i> (Bruker, 2004)'
_computing_data_reduction '<i>SAINT</i> (Bruker, 2004)'
_computing_molecular_graphics '<i>SHELXTL</i> (Sheldrick, 2008)'
_computing_publication_material '<i>SHELXTL</i> (Sheldrick, 2008)'
_computing_structure_refinement '<i>SHELXL97</i> (Sheldrick, 2008)'
_computing_structure_solution '<i>SHELXS97</i> (Sheldrick, 2008)'
_diffrn_ambient_temperature 298(2)
_diffrn_measured_fraction_theta_full 0.997
_diffrn_measured_fraction_theta_max 0.997
_diffrn_measurement_device_type 'Bruker SMART APEX CCD-detector diffractometer'
_diffrn_measurement_method '\w scans'
_diffrn_radiation_monochromator graphite
_diffrn_radiation_source 'fine-focus sealed tube'
_diffrn_radiation_type MoK\a
_diffrn_radiation_wavelength 0.71073
_diffrn_reflns_av_R_equivalents 0.0567
_diffrn_reflns_av_sigmaI/netI 0.0678
_diffrn_reflns_limit_h_max 27
_diffrn_reflns_limit_h_min -27
_diffrn_reflns_limit_k_max 11
_diffrn_reflns_limit_k_min -11
_diffrn_reflns_limit_l_max 21
_diffrn_reflns_limit_l_min -16
_diffrn_reflns_number 8766
_diffrn_reflns_theta_full 26.00
_diffrn_reflns_theta_max 26.00
_diffrn_reflns_theta_min 1.94
_diffrn_standards_number 0
_exptl_absorpt_coefficient_mu 4.748
_exptl_absorpt_correction_T_max 0.482
_exptl_absorpt_correction_T_min 0.330
_exptl_absorpt_correction_type multi-scan
_exptl_absorpt_process_details '(<i>SADABS</i>; Sheldrick, 2004)'
_exptl_crystal_colour colorless
_exptl_crystal_density_diffrn 2.440
_exptl_crystal_density_method 'not measured'
_exptl_crystal_description prism
_exptl_crystal_F_000 2312
_exptl_crystal_size_max 0.30
_exptl_crystal_size_mid 0.23
_exptl_crystal_size_min 0.18
_refine_diff_density_max 1.425
_refine_diff_density_min -1.498
_refine_ls_extinction_method none
_refine_ls_goodness_of_fit_ref 1.081
_refine_ls_hydrogen_treatment constr
_refine_ls_matrix_type full
_refine_ls_number_parameters 244
_refine_ls_number_reflns 3240
_refine_ls_number_restraints 0
_refine_ls_restrained_S_all 1.081
_refine_ls_R_factor_all 0.0426
_refine_ls_R_factor_gt 0.0365
_refine_ls_shift/su_max 0.000
_refine_ls_shift/su_mean 0.000
_refine_ls_structure_factor_coef Fsqd
_refine_ls_weighting_details 'calc w=1/[\s^2^(Fo^2^)+(0.0301P)^2^+2.6943P] where P=(Fo^2^+2Fc^2^)/3'
_refine_ls_weighting_scheme calc
_refine_ls_wR_factor_gt 0.0919
_refine_ls_wR_factor_ref 0.0967
_reflns_number_gt 2789
_reflns_number_total 3240
_reflns_threshold_expression I>2\s(I)
_cod_data_source_file zs2014.cif
_cod_data_source_block I
_cod_original_sg_symbol_H-M 'C 2/c'
_cod_database_code 2224828
_cod_database_fobs_code 2224828

loop_
_symmetry_equiv_pos_site_id
_symmetry_equiv_pos_as_xyz
1 x,y,z
2 -x,y,1/2-z
3 -x,-y,-z
4 x,-y,1/2+z
5 1/2+x,1/2+y,z
6 1/2-x,1/2+y,1/2-z
7 1/2-x,1/2-y,-z
8 1/2+x,1/2-y,1/2+z

loop_
_atom_site_type_symbol
_atom_site_label
_atom_site_fract_x
_atom_site_fract_y
_atom_site_fract_z
_atom_site_U_iso_or_equiv
_atom_site_adp_type
_atom_site_calc_flag
_atom_site_refinement_flags
_atom_site_occupancy
_atom_site_disorder_assembly
_atom_site_disorder_group
Ag Ag1 0.17077(3) 0.56369(8) 0.13601(4) 0.0685(2) Uani d . 1 . .
C C1 0.5352(2) 0.0142(5) 0.0244(3) 0.0262(11) Uani d . 1 . .
C C2 0.5364(2) 0.2525(5) -0.2303(3) 0.0240(11) Uani d . 1 . .
C C3 0.3774(2) 0.4799(6) -0.0550(3) 0.0278(11) Uani d . 1 . .
C C4 0.3236(3) 0.5115(6) -0.0213(3) 0.0317(12) Uani d . 1 . .
C C5 0.2693(4) 0.4269(10) -0.0417(6) 0.082(3) Uani d . 1 . .
H H5 0.2627 0.3567 -0.0825 0.098 Uiso calc R 1 . .
C C6 0.3283(3) 0.6170(8) 0.0352(5) 0.0520(18) Uani d . 1 . .
H H6 0.3623 0.6817 0.0473 0.062 Uiso calc R 1 . .
C C7 0.2830(3) 0.6284(8) 0.0745(4) 0.0527(19) Uani d . 1 . .
H H7 0.2884 0.6992 0.1148 0.063 Uiso calc R 1 . .
C C8 0.2246(4) 0.4474(10) -0.0008(6) 0.086(3) Uani d . 1 . .
H H8 0.1878 0.3910 -0.0155 0.103 Uiso calc R 1 . .
C C9 0.1123(4) 0.5823(7) 0.2779(5) 0.064(2) Uani d . 1 . .
H H9 0.1160 0.4822 0.2760 0.077 Uiso calc R 1 . .
C C10 0.1345(3) 0.8035(7) 0.2388(4) 0.0437(16) Uani d . 1 . .
H H10 0.1547 0.8615 0.2101 0.052 Uiso calc R 1 . .
C C11 0.1016(3) 0.8711(7) 0.2855(4) 0.0408(15) Uani d . 1 . .
H H11 0.0985 0.9714 0.2866 0.049 Uiso calc R 1 . .
C C12 0.0803(3) 0.6383(7) 0.3267(4) 0.0490(18) Uani d . 1 . .
H H12 0.0630 0.5773 0.3574 0.059 Uiso calc R 1 . .
C C13 0.0734(3) 0.7849(6) 0.3305(3) 0.0255(11) Uani d . 1 . .
C C14 0.0374(2) 0.8525(6) 0.3833(3) 0.0262(11) Uani d . 1 . .
N N1 0.1388(2) 0.6622(6) 0.2325(3) 0.0420(13) Uani d . 1 . .
N N2 0.2324(3) 0.5447(6) 0.0585(3) 0.0492(14) Uani d . 1 . .
O O1 0.0347(2) 0.7806(4) 0.4442(2) 0.0353(9) Uani d . 1 . .
O O2 0.01455(19) 0.9765(4) 0.3628(2) 0.0337(9) Uani d . 1 . .
O O3 0.37193(18) 0.3777(5) -0.1045(2) 0.0388(10) Uani d . 1 . .
O O4 0.42816(17) 0.5524(4) -0.0283(2) 0.0316(8) Uani d . 1 . .
O O5 0.56218(17) -0.0747(4) 0.0790(2) 0.0286(8) Uani d . 1 . .
O O6 0.55987(17) 0.1263(4) 0.0070(2) 0.0307(8) Uani d . 1 . .
O O7 0.55695(18) 0.2331(4) -0.1546(2) 0.0332(9) Uani d . 1 . .
O O8 0.56874(17) 0.2685(4) -0.2785(2) 0.0309(8) Uani d . 1 . .
O O1W 0.2965(3) 0.1982(6) -0.2401(4) 0.0729(17) Uani d . 1 . .
H H1W 0.3311 0.2196 -0.2506 0.109 Uiso d R 1 . .
H H2W 0.2925 0.2570 -0.2031 0.109 Uiso d R 1 . .
Sm Sm1 0.487549(12) 0.31384(3) -0.073228(15) 0.02264(12) Uani d . 1 . .

loop_
_atom_site_aniso_label
_atom_site_aniso_U_11
_atom_site_aniso_U_22
_atom_site_aniso_U_33
_atom_site_aniso_U_12
_atom_site_aniso_U_13
_atom_site_aniso_U_23
Ag1 0.0488(3) 0.1075(6) 0.0651(4) -0.0103(3) 0.0408(3) -0.0402(4)
C1 0.037(3) 0.022(3) 0.025(3) -0.004(2) 0.017(2) -0.005(2)
C2 0.036(3) 0.016(3) 0.027(3) 0.000(2) 0.020(2) 0.000(2)
C3 0.027(3) 0.035(3) 0.022(3) 0.002(2) 0.010(2) 0.003(2)
C4 0.029(3) 0.041(3) 0.031(3) -0.004(2) 0.017(2) -0.003(2)
C5 0.063(5) 0.109(7) 0.099(7) -0.046(5) 0.061(5) -0.083(6)
C6 0.036(3) 0.056(4) 0.071(5) -0.012(3) 0.027(3) -0.032(4)
C7 0.037(3) 0.067(5) 0.057(4) -0.006(3) 0.020(3) -0.037(4)
C8 0.068(5) 0.110(8) 0.109(7) -0.049(5) 0.070(5) -0.069(6)
C9 0.090(6) 0.031(4) 0.104(6) -0.011(3) 0.080(5) -0.017(4)
C10 0.048(4) 0.054(4) 0.042(4) 0.001(3) 0.032(3) 0.006(3)
C11 0.056(4) 0.033(3) 0.047(4) 0.011(3) 0.035(3) 0.016(3)
C12 0.072(5) 0.028(3) 0.072(5) -0.007(3) 0.059(4) -0.005(3)
C13 0.031(3) 0.030(3) 0.018(2) 0.003(2) 0.013(2) 0.001(2)
C14 0.030(3) 0.027(3) 0.028(3) -0.001(2) 0.017(2) -0.005(2)
N1 0.045(3) 0.049(3) 0.044(3) -0.006(2) 0.031(3) -0.018(2)
N2 0.045(3) 0.066(4) 0.051(3) -0.001(3) 0.034(3) -0.016(3)
O1 0.052(3) 0.033(2) 0.030(2) 0.0029(18) 0.0265(19) 0.0004(17)
O2 0.050(2) 0.028(2) 0.030(2) 0.0086(17) 0.0228(18) -0.0002(16)
O3 0.035(2) 0.050(3) 0.037(2) -0.0027(18) 0.0180(18) -0.015(2)
O4 0.0268(19) 0.036(2) 0.035(2) -0.0004(17) 0.0138(16) 0.0022(17)
O5 0.035(2) 0.0238(19) 0.028(2) -0.0042(15) 0.0108(16) 0.0055(15)
O6 0.030(2) 0.026(2) 0.040(2) -0.0057(16) 0.0180(17) 0.0028(17)
O7 0.039(2) 0.041(2) 0.025(2) 0.0037(18) 0.0167(17) 0.0006(17)
O8 0.033(2) 0.035(2) 0.033(2) 0.0030(16) 0.0217(17) 0.0026(17)
O1W 0.058(3) 0.081(4) 0.080(4) -0.006(3) 0.022(3) -0.011(3)
Sm1 0.02976(18) 0.02037(18) 0.02401(18) -0.00243(10) 0.01742(13) -0.00082(9)

loop_
_atom_type_symbol
_atom_type_description
_atom_type_scat_dispersion_real
_atom_type_scat_dispersion_imag
_atom_type_scat_source
C C 0.0033 0.0016 'International Tables Vol C Tables 4.2.6.8 and 6.1.1.4'
H H 0.0000 0.0000 'International Tables Vol C Tables 4.2.6.8 and 6.1.1.4'
N N 0.0061 0.0033 'International Tables Vol C Tables 4.2.6.8 and 6.1.1.4'
O O 0.0106 0.0060 'International Tables Vol C Tables 4.2.6.8 and 6.1.1.4'
Ag Ag -0.8971 1.1015 'International Tables Vol C Tables 4.2.6.8 and 6.1.1.4'
Sm Sm -0.1638 3.4418 'International Tables Vol C Tables 4.2.6.8 and 6.1.1.4'

loop_
_geom_angle_atom_site_label_1
_geom_angle_atom_site_label_2
_geom_angle_atom_site_label_3
_geom_angle_site_symmetry_1
_geom_angle_site_symmetry_2
_geom_angle_site_symmetry_3
_geom_angle
_geom_angle_publ_flag
O3 Sm1 O4 . . . 48.69(12) no
O3 Sm1 O6 . . . 136.35(13) no
O3 Sm1 O7 . . . 135.58(11) no
O3 Sm1 O8 . . 2_654 70.76(12) no
O3 Sm1 O5 . . 3_655 77.95(14) no
O3 Sm1 O4 . . 3_665 122.00(13) no
O1 Sm1 O3 6_545 . . 75.17(13) no
O2 Sm1 O3 8_564 . . 95.35(14) no
O4 Sm1 O6 . . . 132.82(10) no
O4 Sm1 O7 . . . 144.66(11) no
O4 Sm1 O8 . . 2_654 106.61(11) no
O4 Sm1 O5 . . 3_655 118.67(12) no
O4 Sm1 O4 . . 3_665 73.95(12) no
O1 Sm1 O4 6_545 . . 66.68(11) no
O2 Sm1 O4 8_564 . . 72.02(12) no
O6 Sm1 O7 . . . 72.32(12) no
O6 Sm1 O8 . . 2_654 118.75(12) no
O5 Sm1 O6 3_655 . . 65.99(12) no
O4 Sm1 O6 3_665 . . 75.07(12) no
O1 Sm1 O6 6_545 . . 71.50(13) no
O2 Sm1 O6 8_564 . . 127.96(13) no
O7 Sm1 O8 . . 2_654 64.94(12) no
O5 Sm1 O7 3_655 . . 93.02(12) no
O4 Sm1 O7 3_665 . . 94.90(12) no
O1 Sm1 O7 6_545 . . 143.81(13) no
O2 Sm1 O7 8_564 . . 72.64(13) no
O5 Sm1 O8 3_655 . 2_654 74.50(11) no
O4 Sm1 O8 3_665 . 2_654 146.76(12) no
O1 Sm1 O8 6_545 . 2_654 136.79(13) no
O2 Sm1 O8 8_564 . 2_654 77.62(12) no
O4 Sm1 O5 3_665 . 3_655 135.56(11) no
O1 Sm1 O5 6_545 . 3_655 73.05(12) no
O2 Sm1 O5 8_564 . 3_655 151.99(11) no
O1 Sm1 O4 6_545 . 3_665 75.03(13) no
O2 Sm1 O4 8_564 . 3_665 70.96(12) no
O1 Sm1 O2 6_545 . 8_564 132.02(12) no
N1 Ag1 N2 . . . 154.3(2) no
O5 Ag1 N1 5_455 . . 90.71(15) no
O5 Ag1 N2 5_455 . . 113.85(17) no
Sm1 O1 C14 6_555 . . 140.0(3) no
Sm1 O2 C14 8_465 . . 138.3(3) no
Sm1 O3 C3 . . . 99.0(3) no
Sm1 O4 C3 . . . 85.4(3) no
Sm1 O4 Sm1 . . 3_665 106.05(13) no
Sm1 O4 C3 3_665 . . 156.5(3) no
Sm1 O5 C1 3_655 . . 117.4(3) no
Ag1 O5 C1 5_545 . . 97.2(3) no
Sm1 O5 Ag1 3_655 . 5_545 143.05(16) no
Sm1 O6 C1 . . . 117.5(3) no
Sm1 O7 C2 . . . 116.9(3) no
Sm1 O8 C2 2_654 . . 119.0(3) no
H1W O1W H2W . . . 108.00 no
Ag1 N1 C9 . . . 120.9(5) no
Ag1 N1 C10 . . . 121.6(4) no
C9 N1 C10 . . . 116.5(6) no
Ag1 N2 C8 . . . 124.3(6) no
C7 N2 C8 . . . 117.2(7) no
Ag1 N2 C7 . . . 118.4(4) no
O5 C1 O6 . . . 125.7(5) no
O6 C1 C1 . . 3_655 116.9(4) no
O5 C1 C1 . . 3_655 117.4(4) no
O7 C2 O8 . . . 127.1(5) no
O8 C2 C2 . . 2_654 116.2(4) no
O7 C2 C2 . . 2_654 116.7(4) no
O3 C3 O4 . . . 122.3(5) no
O3 C3 C4 . . . 119.1(5) no
O4 C3 C4 . . . 118.4(5) no
C3 C4 C5 . . . 121.3(6) no
C3 C4 C6 . . . 121.4(6) no
C5 C4 C6 . . . 117.1(7) no
C4 C5 C8 . . . 119.4(8) no
C4 C6 C7 . . . 120.0(7) no
N2 C7 C6 . . . 123.6(7) no
N2 C8 C5 . . . 122.3(8) no
N1 C9 C12 . . . 123.8(6) no
N1 C10 C11 . . . 124.0(6) no
C10 C11 C13 . . . 118.0(6) no
C9 C12 C13 . . . 119.7(6) no
C11 C13 C14 . . . 120.4(5) no
C12 C13 C14 . . . 121.7(5) no
C11 C13 C12 . . . 117.9(6) no
O1 C14 O2 . . . 126.6(5) no
O2 C14 C13 . . . 116.7(4) no
O1 C14 C13 . . . 116.6(5) no
C4 C5 H5 . . . 120.00 no
C8 C5 H5 . . . 120.00 no
C7 C6 H6 . . . 120.00 no
C4 C6 H6 . . . 120.00 no
N2 C7 H7 . . . 118.00 no
C6 C7 H7 . . . 118.00 no
C5 C8 H8 . . . 119.00 no
N2 C8 H8 . . . 119.00 no
N1 C9 H9 . . . 118.00 no
C12 C9 H9 . . . 118.00 no
C11 C10 H10 . . . 118.00 no
N1 C10 H10 . . . 118.00 no
C10 C11 H11 . . . 121.00 no
C13 C11 H11 . . . 121.00 no
C9 C12 H12 . . . 120.00 no
C13 C12 H12 . . . 120.00 no

loop_
_geom_bond_atom_site_label_1
_geom_bond_atom_site_label_2
_geom_bond_site_symmetry_1
_geom_bond_site_symmetry_2
_geom_bond_distance
_geom_bond_publ_flag
Sm1 O3 . . 2.507(4) no
Sm1 O4 . . 2.791(4) no
Sm1 O6 . . 2.463(4) no
Sm1 O7 . . 2.483(4) no
Sm1 O8 . 2_654 2.489(3) no
Sm1 O5 . 3_655 2.454(4) no
Sm1 O4 . 3_665 2.448(4) no
Sm1 O1 . 6_545 2.426(4) no
Sm1 O2 . 8_564 2.389(4) no
Ag1 N1 . . 2.185(5) no
Ag1 N2 . . 2.181(6) no
Ag1 O5 . 5_455 2.620(4) no
O1 C14 . . 1.253(6) no
O2 C14 . . 1.257(7) no
O3 C3 . . 1.249(7) no
O4 C3 . . 1.262(6) no
O5 C1 . . 1.247(6) no
O6 C1 . . 1.248(6) no
O7 C2 . . 1.245(6) no
O8 C2 . . 1.256(6) no
O1W H2W . . 0.8600 no
O1W H1W . . 0.8600 no
N1 C10 . . 1.316(9) no
N1 C9 . . 1.331(10) no
N2 C8 . . 1.326(11) no
N2 C7 . . 1.314(10) no
C1 C1 . 3_655 1.539(7) no
C2 C2 . 2_654 1.536(7) no
C3 C4 . . 1.500(8) no
C4 C6 . . 1.354(9) no
C4 C5 . . 1.381(11) no
C5 C8 . . 1.388(13) no
C6 C7 . . 1.371(10) no
C9 C12 . . 1.353(11) no
C10 C11 . . 1.384(10) no
C11 C13 . . 1.383(9) no
C12 C13 . . 1.367(9) no
C13 C14 . . 1.511(8) no
C5 H5 . . 0.9300 no
C6 H6 . . 0.9300 no
C7 H7 . . 0.9300 no
C8 H8 . . 0.9300 no
C9 H9 . . 0.9300 no
C10 H10 . . 0.9300 no
C11 H11 . . 0.9300 no
C12 H12 . . 0.9300 no

loop_
_geom_hbond_atom_site_label_D
_geom_hbond_atom_site_label_H
_geom_hbond_atom_site_label_A
_geom_hbond_site_symmetry_A
_geom_hbond_distance_DH
_geom_hbond_distance_HA
_geom_hbond_distance_DA
_geom_hbond_angle_DHA
_geom_hbond_publ_flag
O1W H1W O8 2_654 0.86 2.16 2.960(8) 156 yes
O1W H2W O3 . 0.86 2.31 2.915(7) 128 yes

loop_
_geom_torsion_atom_site_label_1
_geom_torsion_atom_site_label_2
_geom_torsion_atom_site_label_3
_geom_torsion_atom_site_label_4
_geom_torsion_site_symmetry_1
_geom_torsion_site_symmetry_2
_geom_torsion_site_symmetry_3
_geom_torsion_site_symmetry_4
_geom_torsion
_geom_torsion_publ_flag
O8 Sm1 O6 C1 2_654 . . . -72.4(4) no
O5 Sm1 O6 C1 3_655 . . . -17.8(3) no
O4 Sm1 O6 C1 3_665 . . . 140.3(4) no
O1 Sm1 O6 C1 6_545 . . . 61.4(3) no
O2 Sm1 O6 C1 8_564 . . . -169.2(3) no
O3 Sm1 O7 C2 . . . . 17.4(4) no
O4 Sm1 O7 C2 . . . . -61.6(4) no
O6 Sm1 O7 C2 . . . . 156.9(4) no
O8 Sm1 O7 C2 2_654 . . . 21.9(3) no
O5 Sm1 O7 C2 3_655 . . . 93.3(3) no
O3 Sm1 O1 C14 6_555 6_555 . . -84.5(6) no
O4 Sm1 O1 C14 6_555 6_555 . . -33.5(5) no
O6 Sm1 O1 C14 6_555 6_555 . . 124.1(6) no
O7 Sm1 O1 C14 6_555 6_555 . . 122.7(5) no
O4 Sm1 O1 C14 8_465 6_555 . . 45.2(5) no
O4 Sm1 O2 C14 6_555 8_465 . . 26.1(5) no
O3 Sm1 O2 C14 8_465 8_465 . . -95.9(5) no
O4 Sm1 O2 C14 8_465 8_465 . . -52.6(5) no
O6 Sm1 O2 C14 8_465 8_465 . . 78.2(5) no
O7 Sm1 O2 C14 8_465 8_465 . . 127.8(5) no
O4 Sm1 O3 C3 . . . . -11.8(3) no
O6 Sm1 O3 C3 . . . . 101.1(4) no
O7 Sm1 O3 C3 . . . . -142.7(3) no
O8 Sm1 O3 C3 2_654 . . . -147.0(3) no
O5 Sm1 O3 C3 3_655 . . . 135.4(3) no
O4 Sm1 O3 C3 3_665 . . . -1.3(4) no
O1 Sm1 O3 C3 6_545 . . . 60.0(3) no
O2 Sm1 O3 C3 8_564 . . . -72.1(3) no
O3 Sm1 O4 C3 . . . . 11.6(3) no
O6 Sm1 O4 C3 . . . . -108.4(3) no
O7 Sm1 O4 C3 . . . . 125.4(3) no
O8 Sm1 O4 C3 2_654 . . . 55.5(3) no
O5 Sm1 O4 C3 3_655 . . . -25.6(3) no
O4 Sm1 O4 C3 3_665 . . . -159.2(3) no
O1 Sm1 O4 C3 6_545 . . . -78.9(3) no
O2 Sm1 O4 C3 8_564 . . . 126.1(3) no
O3 Sm1 O4 Sm1 . . . 3_665 170.7(2) no
O6 Sm1 O4 Sm1 . . . 3_665 50.8(2) no
O7 Sm1 O4 Sm1 . . . 3_665 -75.4(2) no
O8 Sm1 O4 Sm1 2_654 . . 3_665 -145.32(13) no
O5 Sm1 O4 Sm1 3_655 . . 3_665 133.58(13) no
O4 Sm1 O4 Sm1 3_665 . . 3_665 0.02(14) no
O1 Sm1 O4 Sm1 6_545 . . 3_665 80.28(15) no
O2 Sm1 O4 Sm1 8_564 . . 3_665 -74.72(14) no
O3 Sm1 O4 Sm1 3_665 3_665 . . 8.21(18) no
O4 Sm1 O4 Sm1 3_665 3_665 . . 0.00(11) no
O6 Sm1 O4 Sm1 3_665 3_665 . . 143.96(15) no
O7 Sm1 O4 Sm1 3_665 3_665 . . -145.82(12) no
O2 Sm1 O4 Sm1 6_545 3_665 . . -76.09(14) no
O1 Sm1 O4 Sm1 8_564 3_665 . . 69.54(13) no
O3 Sm1 O4 C3 3_665 3_665 . . 125.3(9) no
O4 Sm1 O4 C3 3_665 3_665 . . 117.0(9) no
O6 Sm1 O4 C3 3_665 3_665 . . -99.0(9) no
O7 Sm1 O4 C3 3_665 3_665 . . -28.8(9) no
O2 Sm1 O4 C3 6_545 3_665 . . 41.0(9) no
O1 Sm1 O4 C3 8_564 3_665 . . -173.4(9) no
O3 Sm1 O5 C1 3_655 3_655 . . 136.2(4) no
O4 Sm1 O5 C1 3_655 3_655 . . 108.6(3) no
O6 Sm1 O5 C1 3_655 3_655 . . -18.6(3) no
O7 Sm1 O5 C1 3_655 3_655 . . -87.7(3) no
O3 Sm1 O6 C1 . . . . 19.3(4) no
O4 Sm1 O6 C1 . . . . 89.9(4) no
O7 Sm1 O6 C1 . . . . -119.4(4) no
O6 Sm1 O8 C2 2_654 2_654 . . -62.8(4) no
O7 Sm1 O8 C2 2_654 2_654 . . -12.5(3) no
O2 Sm1 O7 C2 8_564 . . . -62.2(3) no
O4 Sm1 O7 C2 3_665 . . . -130.5(3) no
O1 Sm1 O7 C2 6_545 . . . 158.3(3) no
O3 Sm1 O8 C2 2_654 2_654 . . 164.2(4) no
O4 Sm1 O8 C2 2_654 2_654 . . 130.7(3) no
O5 Ag1 N1 C9 5_455 . . . 47.9(5) no
N1 Ag1 O5 C1 . . 5_455 5_455 95.8(3) no
N2 Ag1 O5 C1 . . 5_455 5_455 -76.5(3) no
O5 Ag1 N1 C10 5_455 . . . -120.1(5) no
N1 Ag1 N2 C7 . . . . 7.2(8) no
N1 Ag1 N2 C8 . . . . -177.3(6) no
O5 Ag1 N2 C7 5_455 . . . 169.2(5) no
O5 Ag1 N2 C8 5_455 . . . -15.3(7) no
N2 Ag1 N1 C9 . . . . -148.6(6) no
N2 Ag1 N1 C10 . . . . 43.5(7) no
Sm1 O1 C14 C13 6_555 . . . 161.8(4) no
Sm1 O1 C14 O2 6_555 . . . -16.4(9) no
Sm1 O2 C14 O1 8_465 . . . 26.0(9) no
Sm1 O2 C14 C13 8_465 . . . -152.2(4) no
Sm1 O3 C3 C4 . . . . -151.9(4) no
Sm1 O3 C3 O4 . . . . 23.7(5) no
Sm1 O4 C3 O3 . . . . -21.0(5) no
Sm1 O4 C3 C4 3_665 . . . 33.8(11) no
Sm1 O4 C3 O3 3_665 . . . -141.8(7) no
Sm1 O4 C3 C4 . . . . 154.7(4) no
Sm1 O5 C1 O6 3_655 . . . -163.5(4) no
Ag1 O5 C1 C1 5_545 . . 3_655 -175.3(3) no
Ag1 O5 C1 O6 5_545 . . . 3.0(5) no
Sm1 O5 C1 C1 3_655 . . 3_655 18.3(5) no
Sm1 O6 C1 O5 . . . . -162.4(4) no
Sm1 O6 C1 C1 . . . 3_655 15.9(5) no
Sm1 O7 C2 O8 . . . . 153.3(4) no
Sm1 O7 C2 C2 . . . 2_654 -28.7(5) no
Sm1 O8 C2 C2 2_654 . . 2_654 4.0(5) no
Sm1 O8 C2 O7 2_654 . . . -177.9(4) no
Ag1 N1 C9 C12 . . . . -166.4(6) no
C10 N1 C9 C12 . . . . 2.2(11) no
Ag1 N1 C10 C11 . . . . 164.8(5) no
C9 N1 C10 C11 . . . . -3.7(10) no
Ag1 N2 C8 C5 . . . . -171.7(7) no
Ag1 N2 C7 C6 . . . . 173.7(6) no
C7 N2 C8 C5 . . . . 3.8(12) no
C8 N2 C7 C6 . . . . -2.1(11) no
O6 C1 C1 O6 . . 3_655 3_655 180.0(4) no
O5 C1 C1 O6 . . 3_655 3_655 -1.6(7) no
O6 C1 C1 O5 . . 3_655 3_655 1.6(7) no
O5 C1 C1 O5 . . 3_655 3_655 180.0(4) no
O7 C2 C2 O8 . . 2_654 2_654 16.8(6) no
O8 C2 C2 O7 . . 2_654 2_654 16.8(6) no
O7 C2 C2 O7 . . 2_654 2_654 -161.5(4) no
O8 C2 C2 O8 . . 2_654 2_654 -164.9(4) no
O3 C3 C4 C6 . . . . 177.1(6) no
O3 C3 C4 C5 . . . . 2.3(9) no
O4 C3 C4 C6 . . . . 1.3(8) no
O4 C3 C4 C5 . . . . -173.5(6) no
C6 C4 C5 C8 . . . . -3.7(12) no
C3 C4 C6 C7 . . . . -169.6(6) no
C3 C4 C5 C8 . . . . 171.3(7) no
C5 C4 C6 C7 . . . . 5.5(10) no
C4 C5 C8 N2 . . . . -0.9(14) no
C4 C6 C7 N2 . . . . -2.7(11) no
N1 C9 C12 C13 . . . . 0.6(12) no
N1 C10 C11 C13 . . . . 2.3(10) no
C10 C11 C13 C12 . . . . 0.6(9) no
C10 C11 C13 C14 . . . . 179.4(5) no
C9 C12 C13 C11 . . . . -2.0(10) no
C9 C12 C13 C14 . . . . 179.3(6) no
C11 C13 C14 O2 . . . . 25.2(8) no
C12 C13 C14 O1 . . . . 25.6(8) no
C12 C13 C14 O2 . . . . -156.1(6) no
C11 C13 C14 O1 . . . . -153.1(6) no
